data_7024745
loop_
_publ_author_name
'Ruiz, Jos\'e'
'Rodr\'iguez, Venancio'
'de Haro, Concepci\'on'
'Espinosa, Arturo'
'P\'erez, Jos\'e'
'Janiak, Christoph'

_publ_section_title
;
 New 7-azaindole palladium and platinum complexes: crystal structures and
 theoretical calculations. In vitro anticancer activity of the platinum
 compounds.
;
_journal_issue 13
_journal_name_full 'Dalton transactions (Cambridge, England : 2003)'
_journal_page_first 3290
_journal_page_last 3301
_journal_paper_doi 10.1039/b920854b
_journal_volume 39
_journal_year 2010
_chemical_formula_moiety 'C16 H36 N, C26 H11 F10 N4 Pd, C7 H6 N2'
_chemical_formula_sum 'C49 H53 F10 N7 Pd'
_chemical_formula_weight 1036.38
_chemical_name_common
;
(tetra-n-butylammonium)(cis-(7-azaindolato-kN1)(7-
azaindole-ckappaN7)-bis(pentafluorophenyl)palladate(ii)).7-azaindole
;
_chemical_name_systematic
;
(tetra-n-butylammonium)[cis-(7-azaindolato-\kN1)(7-azaindole-\kN7)-
bis(pentafluorophenyl)palladate(II)].7-azaindole
;
_space_group_IT_number 14
_symmetry_cell_setting monoclinic
_symmetry_space_group_name_Hall '-P 2ybc'
_symmetry_space_group_name_H-M 'P 1 21/c 1'
_atom_sites_solution_hydrogens geom
_atom_sites_solution_primary direct
_atom_sites_solution_secondary difmap
_audit_creation_method SHELXL-97
_cell_angle_alpha 90.00
_cell_angle_beta 93.2170(10)
_cell_angle_gamma 90.00
_cell_formula_units_Z 4
_cell_length_a 11.0967(5)
_cell_length_b 18.6148(8)
_cell_length_c 22.5261(10)
_cell_measurement_temperature 100(2)
_cell_volume 4645.7(4)
_computing_cell_refinement SMART
_computing_data_collection 'SMART (Bruker 1997)'
_computing_data_reduction 'SAINT (Bruker 1997)'
_computing_molecular_graphics 'DIAMOND (Crystal Impact, 2008)'
_computing_structure_refinement 'SHELXL-97 (Sheldrick, 1997)'
_computing_structure_solution 'SHELXS-97 (Sheldrick, 1997)'
_diffrn_ambient_temperature 100(2)
_diffrn_measured_fraction_theta_full 1.000
_diffrn_measured_fraction_theta_max 0.939
_diffrn_measurement_device_type 'Bruker Smart CCD area diffractometer'
_diffrn_measurement_method '\w scans'
_diffrn_radiation_monochromator graphite
_diffrn_radiation_source 'fine-focus sealed tube'
_diffrn_radiation_type MoK\a
_diffrn_radiation_wavelength 0.71073
_diffrn_reflns_av_R_equivalents 0.0257
_diffrn_reflns_av_sigmaI/netI 0.0212
_diffrn_reflns_limit_h_max 14
_diffrn_reflns_limit_h_min -14
_diffrn_reflns_limit_k_max 23
_diffrn_reflns_limit_k_min -23
_diffrn_reflns_limit_l_max 28
_diffrn_reflns_limit_l_min -29
_diffrn_reflns_number 53617
_diffrn_reflns_theta_full 25.00
_diffrn_reflns_theta_max 28.28
_diffrn_reflns_theta_min 1.81
_exptl_absorpt_coefficient_mu 0.483
_exptl_absorpt_correction_T_max 0.9224
_exptl_absorpt_correction_T_min 0.8303
_exptl_absorpt_correction_type multi-scan
_exptl_absorpt_process_details '(<i>SADABS</i>; Sheldrick, 1996)'
_exptl_crystal_colour white
_exptl_crystal_density_diffrn 1.482
_exptl_crystal_density_method 'not measured'
_exptl_crystal_description prism
_exptl_crystal_F_000 2128
_exptl_crystal_size_max 0.40
_exptl_crystal_size_mid 0.29
_exptl_crystal_size_min 0.17
_refine_diff_density_max 0.583
_refine_diff_density_min -0.472
_refine_diff_density_rms 0.067
_refine_ls_extinction_method none
_refine_ls_goodness_of_fit_ref 1.233
_refine_ls_hydrogen_treatment mixed
_refine_ls_matrix_type full
_refine_ls_number_parameters 614
_refine_ls_number_reflns 10811
_refine_ls_number_restraints 0
_refine_ls_restrained_S_all 1.233
_refine_ls_R_factor_all 0.0383
_refine_ls_R_factor_gt 0.0369
_refine_ls_shift/su_max 0.002
_refine_ls_shift/su_mean 0.000
_refine_ls_structure_factor_coef Fsqd
_refine_ls_weighting_details 'calc w=1/[\s^2^(Fo^2^)+(0.0241P)^2^+5.2806P] where P=(Fo^2^+2Fc^2^)/3'
_refine_ls_weighting_scheme calc
_refine_ls_wR_factor_gt 0.0827
_refine_ls_wR_factor_ref 0.0835
_reflns_number_gt 10522
_reflns_number_total 10811
_reflns_threshold_expression >2sigma(I)
_cod_data_source_file b920854b.txt
_cod_data_source_block complex3
_cod_depositor_comments
;
 Replacing the "\K" substring with the "\k" substring in the
 values of the _chemical_name_common and _chemical_name_systematic
 data items.

 Antanas Vaitkus,
 2017-03-29

The following automatic conversions were performed:

'_exptl_absorpt_correction_type' value 'Multi-scan' changed to
'multi-scan' according to
/home/saulius/struct/CIF-dictionaries/cif_core.dic dictionary named
'cif_core.dic' version 2.4.2 from 2011-04-26.

Automatic conversion script
Id: cif_fix_values 1891 2012-01-12 08:04:46Z andrius 
;
_cod_original_sg_symbol_H-M 'P 21/c'
_cod_database_code 7024745

loop_
_symmetry_equiv_pos_as_xyz
'x, y, z'
'-x, y+1/2, -z+1/2'
'-x, -y, -z'
'x, -y-1/2, z-1/2'

loop_
_atom_site_label
_atom_site_type_symbol
_atom_site_fract_x
_atom_site_fract_y
_atom_site_fract_z
_atom_site_U_iso_or_equiv
_atom_site_adp_type
_atom_site_occupancy
_atom_site_symmetry_multiplicity
_atom_site_calc_flag
_atom_site_refinement_flags
Pd Pd 0.090503(13) 0.213770(8) 0.775204(7) 0.01376(5) Uani 1 1 d .
C1 C 0.15329(18) 0.25471(11) 0.85363(9) 0.0167(4) Uani 1 1 d .
C2 C 0.25528(19) 0.29687(11) 0.86228(10) 0.0183(4) Uani 1 1 d .
C3 C 0.29444(19) 0.32517(11) 0.91685(10) 0.0207(4) Uani 1 1 d .
C4 C 0.2303(2) 0.31058(12) 0.96607(10) 0.0221(4) Uani 1 1 d .
C5 C 0.12865(19) 0.26794(12) 0.96012(10) 0.0205(4) Uani 1 1 d .
C6 C 0.09264(18) 0.24171(11) 0.90450(10) 0.0185(4) Uani 1 1 d .
F1 F 0.32380(12) 0.31267(7) 0.81592(6) 0.0264(3) Uani 1 1 d .
F2 F 0.39493(12) 0.36610(8) 0.92299(6) 0.0304(3) Uani 1 1 d .
F3 F 0.26585(13) 0.33759(8) 1.01964(6) 0.0327(3) Uani 1 1 d .
F4 F 0.06578(13) 0.25395(8) 1.00821(6) 0.0311(3) Uani 1 1 d .
F5 F -0.00943(11) 0.20170(7) 0.90155(6) 0.0253(3) Uani 1 1 d .
C7 C 0.21300(18) 0.13563(11) 0.78954(9) 0.0159(4) Uani 1 1 d .
C8 C 0.32235(19) 0.13667(11) 0.76299(10) 0.0195(4) Uani 1 1 d .
C9 C 0.41452(19) 0.08807(12) 0.77564(10) 0.0219(4) Uani 1 1 d .
C10 C 0.3982(2) 0.03392(11) 0.81592(10) 0.0227(5) Uani 1 1 d .
C11 C 0.2908(2) 0.02972(11) 0.84311(10) 0.0215(4) Uani 1 1 d .
C12 C 0.20130(19) 0.08015(11) 0.82966(9) 0.0181(4) Uani 1 1 d .
F6 F 0.34624(12) 0.18905(8) 0.72316(6) 0.0293(3) Uani 1 1 d .
F7 F 0.52112(12) 0.09416(8) 0.74979(7) 0.0343(3) Uani 1 1 d .
F8 F 0.48696(13) -0.01402(8) 0.82863(7) 0.0351(3) Uani 1 1 d .
F9 F 0.27536(14) -0.02274(7) 0.88306(7) 0.0329(3) Uani 1 1 d .
F10 F 0.09931(12) 0.07320(7) 0.85926(6) 0.0275(3) Uani 1 1 d .
N1 N -0.02816(15) 0.30251(9) 0.76565(7) 0.0154(3) Uani 1 1 d .
N2 N -0.21271(16) 0.23541(10) 0.77194(8) 0.0179(3) Uani 1 1 d .
H2 H -0.183(2) 0.1925(15) 0.7673(11) 0.022 Uiso 1 1 d .
C13 C 0.01500(19) 0.36964(11) 0.76189(9) 0.0175(4) Uani 1 1 d .
H13 H 0.0994 0.3757 0.7588 0.021 Uiso 1 1 calc R
C14 C -0.0576(2) 0.43116(11) 0.76229(9) 0.0197(4) Uani 1 1 d .
H14 H -0.0220 0.4773 0.7586 0.024 Uiso 1 1 calc R
C15 C -0.1806(2) 0.42528(12) 0.76806(9) 0.0202(4) Uani 1 1 d .
H15 H -0.2300 0.4668 0.7702 0.024 Uiso 1 1 calc R
C16 C -0.22968(19) 0.35659(12) 0.77060(9) 0.0185(4) Uani 1 1 d .
C17 C -0.34750(19) 0.32626(13) 0.77508(10) 0.0219(4) Uani 1 1 d .
H17 H -0.4211 0.3518 0.7776 0.026 Uiso 1 1 calc R
C18 C -0.3332(2) 0.25330(13) 0.77496(10) 0.0222(4) Uani 1 1 d .
H18 H -0.3971 0.2196 0.7767 0.027 Uiso 1 1 calc R
C19 C -0.14849(19) 0.29751(11) 0.76879(9) 0.0160(4) Uani 1 1 d .
N3 N 0.02562(16) 0.16430(9) 0.69706(8) 0.0171(3) Uani 1 1 d .
N4 N -0.13498(16) 0.09777(9) 0.73760(8) 0.0201(4) Uani 1 1 d .
C20 C 0.0825(2) 0.15922(12) 0.64454(9) 0.0204(4) Uani 1 1 d .
H20 H 0.1468 0.1898 0.6345 0.025 Uiso 1 1 calc R
C21 C 0.0367(2) 0.10527(12) 0.60801(10) 0.0236(5) Uani 1 1 d .
H21 H 0.0618 0.0927 0.5697 0.028 Uiso 1 1 calc R
C22 C -0.0559(2) 0.07245(11) 0.63947(10) 0.0206(4) Uani 1 1 d .
C23 C -0.1372(2) 0.01535(12) 0.63104(11) 0.0256(5) Uani 1 1 d .
H23 H -0.1402 -0.0121 0.5955 0.031 Uiso 1 1 calc R
C24 C -0.2132(2) 0.00011(12) 0.67625(12) 0.0267(5) Uani 1 1 d .
H24 H -0.2677 -0.0392 0.6722 0.032 Uiso 1 1 calc R
C25 C -0.2100(2) 0.04208(12) 0.72745(11) 0.0247(5) Uani 1 1 d .
H25 H -0.2645 0.0306 0.7571 0.030 Uiso 1 1 calc R
C26 C -0.05864(19) 0.11113(11) 0.69458(9) 0.0174(4) Uani 1 1 d .
N5 N 0.35328(15) 0.77827(9) 0.42702(7) 0.0150(3) Uani 1 1 d .
C27 C 0.24454(18) 0.74326(11) 0.39411(9) 0.0163(4) Uani 1 1 d .
H27A H 0.1837 0.7810 0.3843 0.020 Uiso 1 1 calc R
H27B H 0.2707 0.7235 0.3561 0.020 Uiso 1 1 calc R
C28 C 0.18413(19) 0.68333(11) 0.42763(9) 0.0185(4) Uani 1 1 d .
H28A H 0.1507 0.7028 0.4642 0.022 Uiso 1 1 calc R
H28B H 0.2441 0.6458 0.4393 0.022 Uiso 1 1 calc R
C29 C 0.0829(2) 0.65092(12) 0.38744(10) 0.0220(4) Uani 1 1 d .
H29A H 0.0265 0.6895 0.3737 0.026 Uiso 1 1 calc R
H29B H 0.1178 0.6296 0.3520 0.026 Uiso 1 1 calc R
C30 C 0.0131(2) 0.59319(13) 0.41924(11) 0.0288(5) Uani 1 1 d .
H30A H -0.0479 0.5720 0.3914 0.043 Uiso 1 1 calc R
H30B H -0.0267 0.6148 0.4527 0.043 Uiso 1 1 calc R
H30C H 0.0690 0.5557 0.4341 0.043 Uiso 1 1 calc R
C31 C 0.32508(19) 0.79657(11) 0.49069(9) 0.0168(4) Uani 1 1 d .
H31A H 0.3056 0.7515 0.5114 0.020 Uiso 1 1 calc R
H31B H 0.3988 0.8168 0.5112 0.020 Uiso 1 1 calc R
C32 C 0.22222(19) 0.84918(11) 0.49735(9) 0.0192(4) Uani 1 1 d .
H32A H 0.1539 0.8367 0.4691 0.023 Uiso 1 1 calc R
H32B H 0.2492 0.8984 0.4881 0.023 Uiso 1 1 calc R
C33 C 0.1814(2) 0.84645(12) 0.56095(10) 0.0213(4) Uani 1 1 d .
H33A H 0.1487 0.7981 0.5689 0.026 Uiso 1 1 calc R
H33B H 0.2519 0.8545 0.5891 0.026 Uiso 1 1 calc R
C34 C 0.0854(2) 0.90274(13) 0.57154(11) 0.0269(5) Uani 1 1 d .
H34A H 0.0570 0.8970 0.6117 0.040 Uiso 1 1 calc R
H34B H 0.0174 0.8966 0.5423 0.040 Uiso 1 1 calc R
H34C H 0.1198 0.9508 0.5674 0.040 Uiso 1 1 calc R
C35 C 0.46043(18) 0.72710(11) 0.43181(9) 0.0167(4) Uani 1 1 d .
H35A H 0.5258 0.7504 0.4566 0.020 Uiso 1 1 calc R
H35B H 0.4358 0.6835 0.4533 0.020 Uiso 1 1 calc R
C36 C 0.5120(2) 0.70358(12) 0.37398(10) 0.0212(4) Uani 1 1 d .
H36A H 0.5300 0.7463 0.3498 0.025 Uiso 1 1 calc R
H36B H 0.4521 0.6738 0.3509 0.025 Uiso 1 1 calc R
C37 C 0.6274(2) 0.66027(13) 0.38729(11) 0.0264(5) Uani 1 1 d .
H37A H 0.6836 0.6889 0.4135 0.032 Uiso 1 1 calc R
H37B H 0.6073 0.6160 0.4090 0.032 Uiso 1 1 calc R
C38 C 0.6903(2) 0.63974(13) 0.33124(11) 0.0280(5) Uani 1 1 d .
H38A H 0.7611 0.6100 0.3421 0.042 Uiso 1 1 calc R
H38B H 0.7159 0.6834 0.3111 0.042 Uiso 1 1 calc R
H38C H 0.6343 0.6126 0.3045 0.042 Uiso 1 1 calc R
C39 C 0.38194(18) 0.84563(11) 0.39239(9) 0.0168(4) Uani 1 1 d .
H39A H 0.3134 0.8794 0.3943 0.020 Uiso 1 1 calc R
H39B H 0.3891 0.8324 0.3502 0.020 Uiso 1 1 calc R
C40 C 0.4971(2) 0.88424(12) 0.41443(10) 0.0225(4) Uani 1 1 d .
H40A H 0.5031 0.8839 0.4584 0.027 Uiso 1 1 calc R
H40B H 0.5679 0.8582 0.4003 0.027 Uiso 1 1 calc R
C41 C 0.4993(2) 0.96116(13) 0.39253(12) 0.0320(6) Uani 1 1 d .
H41A H 0.4327 0.9883 0.4096 0.038 Uiso 1 1 calc R
H41B H 0.4857 0.9617 0.3487 0.038 Uiso 1 1 calc R
C42 C 0.6185(3) 0.99806(16) 0.40958(18) 0.0524(9) Uani 1 1 d .
H42A H 0.6151 1.0481 0.3960 0.079 Uiso 1 1 calc R
H42B H 0.6841 0.9730 0.3909 0.079 Uiso 1 1 calc R
H42C H 0.6329 0.9969 0.4529 0.079 Uiso 1 1 calc R
N6 N 0.45922(17) 0.08663(10) 0.96099(8) 0.0206(4) Uani 1 1 d .
H6 H 0.413(2) 0.0554(15) 0.9811(12) 0.025 Uiso 1 1 d .
N7 N 0.64667(17) 0.02205(10) 0.96864(9) 0.0231(4) Uani 1 1 d .
C43 C 0.4201(2) 0.14935(12) 0.93363(9) 0.0205(4) Uani 1 1 d .
H43 H 0.3405 0.1679 0.9345 0.025 Uiso 1 1 calc R
C44 C 0.5116(2) 0.18112(12) 0.90499(9) 0.0206(4) Uani 1 1 d .
H44 H 0.5072 0.2250 0.8834 0.025 Uiso 1 1 calc R
C45 C 0.6150(2) 0.13582(11) 0.91363(9) 0.0193(4) Uani 1 1 d .
C46 C 0.7340(2) 0.13504(13) 0.89827(10) 0.0259(5) Uani 1 1 d .
H46 H 0.7653 0.1728 0.8753 0.031 Uiso 1 1 calc R
C47 C 0.8067(2) 0.07786(13) 0.91718(11) 0.0282(5) Uani 1 1 d .
H47 H 0.8881 0.0757 0.9063 0.034 Uiso 1 1 calc R
C48 C 0.7609(2) 0.02407(13) 0.95177(11) 0.0253(5) Uani 1 1 d .
H48 H 0.8135 -0.0139 0.9644 0.030 Uiso 1 1 calc R
C49 C 0.57826(19) 0.07719(12) 0.94945(9) 0.0196(4) Uani 1 1 d .

loop_
_atom_site_aniso_label
_atom_site_aniso_U_11
_atom_site_aniso_U_22
_atom_site_aniso_U_33
_atom_site_aniso_U_23
_atom_site_aniso_U_13
_atom_site_aniso_U_12
Pd 0.01293(8) 0.01211(8) 0.01610(8) -0.00066(5) -0.00052(5) 0.00049(5)
C1 0.0160(9) 0.0137(9) 0.0200(10) -0.0019(8) -0.0022(8) 0.0042(7)
C2 0.0181(10) 0.0150(9) 0.0218(10) 0.0031(8) 0.0002(8) 0.0022(8)
C3 0.0165(10) 0.0166(10) 0.0280(11) -0.0004(8) -0.0067(8) -0.0015(8)
C4 0.0194(10) 0.0227(11) 0.0234(11) -0.0055(9) -0.0056(8) 0.0039(8)
C5 0.0193(10) 0.0223(11) 0.0201(10) -0.0026(8) 0.0036(8) 0.0030(8)
C6 0.0132(9) 0.0163(10) 0.0261(11) -0.0033(8) 0.0008(8) 0.0007(7)
F1 0.0251(7) 0.0295(7) 0.0247(7) 0.0031(6) 0.0032(5) -0.0087(6)
F2 0.0233(7) 0.0316(8) 0.0356(8) -0.0035(6) -0.0055(6) -0.0120(6)
F3 0.0280(7) 0.0452(9) 0.0241(7) -0.0126(6) -0.0058(6) -0.0032(6)
F4 0.0286(7) 0.0426(9) 0.0229(7) -0.0062(6) 0.0082(6) -0.0045(6)
F5 0.0181(6) 0.0274(7) 0.0309(7) -0.0083(6) 0.0053(5) -0.0069(5)
C7 0.0157(9) 0.0133(9) 0.0185(9) -0.0028(7) -0.0002(7) 0.0011(7)
C8 0.0209(10) 0.0155(10) 0.0223(10) 0.0002(8) 0.0026(8) -0.0010(8)
C9 0.0142(10) 0.0217(11) 0.0299(11) -0.0072(9) 0.0034(8) 0.0005(8)
C10 0.0207(11) 0.0151(10) 0.0312(12) -0.0059(9) -0.0072(9) 0.0049(8)
C11 0.0269(11) 0.0133(9) 0.0237(10) 0.0013(8) -0.0038(9) -0.0006(8)
C12 0.0174(10) 0.0159(10) 0.0211(10) -0.0018(8) 0.0016(8) -0.0011(8)
F6 0.0260(7) 0.0267(7) 0.0361(8) 0.0098(6) 0.0112(6) 0.0007(6)
F7 0.0177(7) 0.0346(8) 0.0516(9) -0.0030(7) 0.0116(6) 0.0027(6)
F8 0.0273(7) 0.0238(7) 0.0529(9) -0.0023(7) -0.0089(7) 0.0120(6)
F9 0.0394(8) 0.0204(7) 0.0384(8) 0.0135(6) -0.0026(7) 0.0016(6)
F10 0.0250(7) 0.0256(7) 0.0330(7) 0.0076(6) 0.0121(6) 0.0008(5)
N1 0.0161(8) 0.0154(8) 0.0145(8) 0.0004(6) -0.0016(6) 0.0016(6)
N2 0.0167(8) 0.0170(9) 0.0201(9) 0.0000(7) 0.0010(7) 0.0005(7)
C13 0.0191(10) 0.0169(10) 0.0163(9) -0.0006(8) -0.0008(8) -0.0017(8)
C14 0.0269(11) 0.0137(9) 0.0179(9) 0.0000(8) -0.0045(8) 0.0002(8)
C15 0.0250(11) 0.0187(10) 0.0164(9) -0.0004(8) -0.0033(8) 0.0065(8)
C16 0.0198(10) 0.0209(10) 0.0145(9) -0.0004(8) -0.0014(8) 0.0055(8)
C17 0.0163(10) 0.0281(12) 0.0212(10) 0.0002(9) 0.0003(8) 0.0037(8)
C18 0.0177(10) 0.0272(11) 0.0218(10) 0.0012(9) 0.0015(8) -0.0034(9)
C19 0.0183(10) 0.0163(9) 0.0131(9) -0.0001(7) -0.0014(7) 0.0010(8)
N3 0.0180(8) 0.0153(8) 0.0177(8) 0.0003(7) -0.0005(7) -0.0002(7)
N4 0.0180(9) 0.0154(8) 0.0266(9) 0.0015(7) 0.0001(7) 0.0016(7)
C20 0.0215(10) 0.0209(10) 0.0189(10) 0.0018(8) 0.0018(8) 0.0011(8)
C21 0.0304(12) 0.0220(11) 0.0182(10) -0.0013(8) -0.0010(9) 0.0056(9)
C22 0.0225(11) 0.0152(10) 0.0232(10) -0.0008(8) -0.0080(8) 0.0056(8)
C23 0.0254(11) 0.0170(10) 0.0329(12) -0.0062(9) -0.0119(9) 0.0048(9)
C24 0.0193(11) 0.0144(10) 0.0453(14) -0.0002(10) -0.0093(10) 0.0014(8)
C25 0.0165(10) 0.0180(10) 0.0397(13) 0.0041(9) 0.0007(9) 0.0012(8)
C26 0.0187(10) 0.0135(9) 0.0196(10) 0.0008(8) -0.0031(8) 0.0035(8)
N5 0.0146(8) 0.0140(8) 0.0161(8) 0.0005(6) -0.0014(6) -0.0006(6)
C27 0.0142(9) 0.0176(10) 0.0168(9) -0.0008(8) -0.0013(7) -0.0015(7)
C28 0.0199(10) 0.0155(10) 0.0203(10) -0.0011(8) 0.0015(8) -0.0037(8)
C29 0.0197(10) 0.0203(10) 0.0255(11) -0.0020(9) -0.0024(8) -0.0038(8)
C30 0.0248(12) 0.0264(12) 0.0355(13) -0.0010(10) 0.0029(10) -0.0090(9)
C31 0.0195(10) 0.0166(10) 0.0141(9) -0.0001(7) -0.0005(7) -0.0005(8)
C32 0.0209(10) 0.0165(10) 0.0200(10) -0.0023(8) 0.0000(8) 0.0014(8)
C33 0.0220(11) 0.0217(11) 0.0203(10) -0.0027(8) 0.0018(8) -0.0012(8)
C34 0.0253(12) 0.0287(12) 0.0269(11) -0.0084(10) 0.0032(9) 0.0021(9)
C35 0.0156(9) 0.0147(9) 0.0194(10) 0.0031(8) -0.0011(8) 0.0032(7)
C36 0.0211(10) 0.0212(11) 0.0215(10) 0.0019(8) 0.0032(8) 0.0047(8)
C37 0.0237(11) 0.0292(12) 0.0263(11) 0.0018(9) 0.0011(9) 0.0095(9)
C38 0.0263(12) 0.0241(11) 0.0344(13) 0.0016(10) 0.0082(10) 0.0064(9)
C39 0.0169(10) 0.0139(9) 0.0193(10) 0.0028(8) -0.0004(8) -0.0006(7)
C40 0.0185(10) 0.0195(10) 0.0285(11) 0.0040(9) -0.0060(9) -0.0048(8)
C41 0.0292(13) 0.0224(12) 0.0430(14) 0.0044(10) -0.0096(11) -0.0086(10)
C42 0.0369(16) 0.0282(14) 0.090(3) 0.0118(15) -0.0178(16) -0.0161(12)
N6 0.0194(9) 0.0196(9) 0.0228(9) 0.0006(7) 0.0023(7) -0.0004(7)
N7 0.0227(9) 0.0193(9) 0.0275(10) 0.0007(8) 0.0035(8) 0.0001(7)
C43 0.0205(10) 0.0202(10) 0.0203(10) -0.0021(8) -0.0021(8) 0.0015(8)
C44 0.0243(11) 0.0184(10) 0.0189(10) -0.0006(8) -0.0016(8) 0.0006(8)
C45 0.0234(11) 0.0153(10) 0.0189(10) -0.0030(8) -0.0025(8) -0.0032(8)
C46 0.0278(12) 0.0253(12) 0.0246(11) 0.0027(9) 0.0028(9) -0.0042(9)
C47 0.0200(11) 0.0301(12) 0.0351(13) -0.0008(10) 0.0076(9) 0.0004(9)
C48 0.0227(11) 0.0221(11) 0.0313(12) 0.0003(9) 0.0041(9) 0.0055(9)
C49 0.0197(10) 0.0190(10) 0.0201(10) -0.0035(8) 0.0002(8) -0.0009(8)

loop_
_atom_type_symbol
_atom_type_description
_atom_type_scat_dispersion_real
_atom_type_scat_dispersion_imag
_atom_type_scat_source
C C 0.0033 0.0016 'International Tables Vol C Tables 4.2.6.8 and 6.1.1.4'
H H 0.0000 0.0000 'International Tables Vol C Tables 4.2.6.8 and 6.1.1.4'
F F 0.0171 0.0103 'International Tables Vol C Tables 4.2.6.8 and 6.1.1.4'
N N 0.0061 0.0033 'International Tables Vol C Tables 4.2.6.8 and 6.1.1.4'
Pd Pd -0.9988 1.0072 'International Tables Vol C Tables 4.2.6.8 and 6.1.1.4'

loop_
_geom_angle_atom_site_label_1
_geom_angle_atom_site_label_2
_geom_angle_atom_site_label_3
_geom_angle
C7 Pd C1 86.28(8)
C7 Pd N3 90.83(7)
C1 Pd N3 175.91(8)
C7 Pd N1 174.47(7)
C1 Pd N1 88.65(7)
N3 Pd N1 94.34(7)
C2 C1 C6 114.56(19)
C2 C1 Pd 125.40(16)
C6 C1 Pd 120.04(15)
F1 C2 C1 120.27(19)
F1 C2 C3 116.03(19)
C1 C2 C3 123.7(2)
F2 C3 C4 119.29(19)
F2 C3 C2 121.4(2)
C4 C3 C2 119.3(2)
F3 C4 C3 120.6(2)
F3 C4 C5 119.9(2)
C3 C4 C5 119.4(2)
F4 C5 C4 119.39(19)
F4 C5 C6 121.6(2)
C4 C5 C6 119.0(2)
F5 C6 C1 120.04(19)
F5 C6 C5 115.91(19)
C1 C6 C5 124.0(2)
C8 C7 C12 114.20(19)
C8 C7 Pd 121.58(15)
C12 C7 Pd 124.02(15)
F6 C8 C7 120.21(19)
F6 C8 C9 115.80(19)
C7 C8 C9 123.9(2)
F7 C9 C10 119.7(2)
F7 C9 C8 120.7(2)
C10 C9 C8 119.5(2)
F8 C10 C11 120.7(2)
F8 C10 C9 120.3(2)
C11 C10 C9 119.1(2)
F9 C11 C10 119.1(2)
F9 C11 C12 121.4(2)
C10 C11 C12 119.5(2)
F10 C12 C7 120.37(18)
F10 C12 C11 115.86(19)
C7 C12 C11 123.8(2)
C13 N1 C19 115.25(18)
C13 N1 Pd 120.72(14)
C19 N1 Pd 123.70(14)
C19 N2 C18 107.95(18)
C19 N2 H2 124.4(17)
C18 N2 H2 127.1(17)
N1 C13 C14 123.60(19)
N1 C13 H13 118.2
C14 C13 H13 118.2
C15 C14 C13 120.5(2)
C15 C14 H14 119.8
C13 C14 H14 119.8
C14 C15 C16 117.83(19)
C14 C15 H15 121.1
C16 C15 H15 121.1
C15 C16 C19 117.31(19)
C15 C16 C17 136.5(2)
C19 C16 C17 106.20(19)
C18 C17 C16 106.53(19)
C18 C17 H17 126.7
C16 C17 H17 126.7
C17 C18 N2 110.62(19)
C17 C18 H18 124.7
N2 C18 H18 124.7
N1 C19 N2 125.85(19)
N1 C19 C16 125.45(19)
N2 C19 C16 108.68(18)
C26 N3 C20 105.21(17)
C26 N3 Pd 124.16(14)
C20 N3 Pd 127.22(14)
C25 N4 C26 115.47(19)
N3 C20 C21 113.1(2)
N3 C20 H20 123.5
C21 C20 H20 123.5
C20 C21 C22 105.59(19)
C20 C21 H21 127.2
C22 C21 H21 127.2
C23 C22 C21 137.6(2)
C23 C22 C26 116.9(2)
C21 C22 C26 105.49(19)
C24 C23 C22 118.0(2)
C24 C23 H23 121.0
C22 C23 H23 121.0
C23 C24 C25 120.4(2)
C23 C24 H24 119.8
C25 C24 H24 119.8
N4 C25 C24 124.2(2)
N4 C25 H25 117.9
C24 C25 H25 117.9
N4 C26 N3 124.32(19)
N4 C26 C22 125.1(2)
N3 C26 C22 110.61(19)
C39 N5 C35 111.56(15)
C39 N5 C31 111.02(15)
C35 N5 C31 105.90(15)
C39 N5 C27 106.58(15)
C35 N5 C27 111.12(15)
C31 N5 C27 110.74(15)
C28 C27 N5 115.45(16)
C28 C27 H27A 108.4
N5 C27 H27A 108.4
C28 C27 H27B 108.4
N5 C27 H27B 108.4
H27A C27 H27B 107.5
C27 C28 C29 108.97(17)
C27 C28 H28A 109.9
C29 C28 H28A 109.9
C27 C28 H28B 109.9
C29 C28 H28B 109.9
H28A C28 H28B 108.3
C30 C29 C28 112.07(19)
C30 C29 H29A 109.2
C28 C29 H29A 109.2
C30 C29 H29B 109.2
C28 C29 H29B 109.2
H29A C29 H29B 107.9
C29 C30 H30A 109.5
C29 C30 H30B 109.5
H30A C30 H30B 109.5
C29 C30 H30C 109.5
H30A C30 H30C 109.5
H30B C30 H30C 109.5
C32 C31 N5 115.63(16)
C32 C31 H31A 108.4
N5 C31 H31A 108.4
C32 C31 H31B 108.4
N5 C31 H31B 108.4
H31A C31 H31B 107.4
C31 C32 C33 109.59(17)
C31 C32 H32A 109.8
C33 C32 H32A 109.8
C31 C32 H32B 109.8
C33 C32 H32B 109.8
H32A C32 H32B 108.2
C34 C33 C32 111.77(18)
C34 C33 H33A 109.3
C32 C33 H33A 109.3
C34 C33 H33B 109.3
C32 C33 H33B 109.3
H33A C33 H33B 107.9
C33 C34 H34A 109.5
C33 C34 H34B 109.5
H34A C34 H34B 109.5
C33 C34 H34C 109.5
H34A C34 H34C 109.5
H34B C34 H34C 109.5
C36 C35 N5 116.77(16)
C36 C35 H35A 108.1
N5 C35 H35A 108.1
C36 C35 H35B 108.1
N5 C35 H35B 108.1
H35A C35 H35B 107.3
C35 C36 C37 109.63(18)
C35 C36 H36A 109.7
C37 C36 H36A 109.7
C35 C36 H36B 109.7
C37 C36 H36B 109.7
H36A C36 H36B 108.2
C38 C37 C36 112.78(19)
C38 C37 H37A 109.0
C36 C37 H37A 109.0
C38 C37 H37B 109.0
C36 C37 H37B 109.0
H37A C37 H37B 107.8
C37 C38 H38A 109.5
C37 C38 H38B 109.5
H38A C38 H38B 109.5
C37 C38 H38C 109.5
H38A C38 H38C 109.5
H38B C38 H38C 109.5
N5 C39 C40 114.67(16)
N5 C39 H39A 108.6
C40 C39 H39A 108.6
N5 C39 H39B 108.6
C40 C39 H39B 108.6
H39A C39 H39B 107.6
C41 C40 C39 111.57(18)
C41 C40 H40A 109.3
C39 C40 H40A 109.3
C41 C40 H40B 109.3
C39 C40 H40B 109.3
H40A C40 H40B 108.0
C40 C41 C42 112.0(2)
C40 C41 H41A 109.2
C42 C41 H41A 109.2
C40 C41 H41B 109.2
C42 C41 H41B 109.2
H41A C41 H41B 107.9
C41 C42 H42A 109.5
C41 C42 H42B 109.5
H42A C42 H42B 109.5
C41 C42 H42C 109.5
H42A C42 H42C 109.5
H42B C42 H42C 109.5
C49 N6 C43 107.84(19)
C49 N6 H6 125.8(17)
C43 N6 H6 126.3(17)
C49 N7 C48 114.54(19)
C44 C43 N6 110.69(19)
C44 C43 H43 124.7
N6 C43 H43 124.7
C43 C44 C45 107.03(19)
C43 C44 H44 126.5
C45 C44 H44 126.5
C46 C45 C44 138.0(2)
C46 C45 C49 116.1(2)
C44 C45 C49 105.93(19)
C45 C46 C47 118.5(2)
C45 C46 H46 120.7
C47 C46 H46 120.7
C48 C47 C46 120.2(2)
C48 C47 H47 119.9
C46 C47 H47 119.9
N7 C48 C47 124.2(2)
N7 C48 H48 117.9
C47 C48 H48 117.9
N7 C49 N6 125.0(2)
N7 C49 C45 126.5(2)
N6 C49 C45 108.50(19)

loop_
_geom_bond_atom_site_label_1
_geom_bond_atom_site_label_2
_geom_bond_distance
Pd C7 2.005(2)
Pd C1 2.012(2)
Pd N3 2.0792(17)
Pd N1 2.1158(17)
C1 C2 1.382(3)
C1 C6 1.382(3)
C2 F1 1.358(2)
C2 C3 1.385(3)
C3 F2 1.351(2)
C3 C4 1.378(3)
C4 F3 1.346(2)
C4 C5 1.380(3)
C5 F4 1.346(2)
C5 C6 1.383(3)
C6 F5 1.354(2)
C7 C8 1.383(3)
C7 C12 1.383(3)
C8 F6 1.361(2)
C8 C9 1.383(3)
C9 F7 1.352(2)
C9 C10 1.375(3)
C10 F8 1.348(2)
C10 C11 1.373(3)
C11 F9 1.345(2)
C11 C12 1.387(3)
C12 F10 1.352(2)
N1 C13 1.343(3)
N1 C19 1.344(3)
N2 C19 1.362(3)
N2 C18 1.383(3)
N2 H2 0.87(3)
C13 C14 1.400(3)
C13 H13 0.9500
C14 C15 1.383(3)
C14 H14 0.9500
C15 C16 1.392(3)
C15 H15 0.9500
C16 C19 1.424(3)
C16 C17 1.433(3)
C17 C18 1.367(3)
C17 H17 0.9500
C18 H18 0.9500
N3 C26 1.361(3)
N3 C20 1.375(3)
N4 C25 1.341(3)
N4 C26 1.346(3)
C20 C21 1.378(3)
C20 H20 0.9500
C21 C22 1.419(3)
C21 H21 0.9500
C22 C23 1.400(3)
C22 C26 1.437(3)
C23 C24 1.388(4)
C23 H23 0.9500
C24 C25 1.392(3)
C24 H24 0.9500
C25 H25 0.9500
N5 C39 1.520(3)
N5 C35 1.523(2)
N5 C31 1.524(3)
N5 C27 1.526(2)
C27 C28 1.523(3)
C27 H27A 0.9900
C27 H27B 0.9900
C28 C29 1.527(3)
C28 H28A 0.9900
C28 H28B 0.9900
C29 C30 1.527(3)
C29 H29A 0.9900
C29 H29B 0.9900
C30 H30A 0.9800
C30 H30B 0.9800
C30 H30C 0.9800
C31 C32 1.518(3)
C31 H31A 0.9900
C31 H31B 0.9900
C32 C33 1.527(3)
C32 H32A 0.9900
C32 H32B 0.9900
C33 C34 1.523(3)
C33 H33A 0.9900
C33 H33B 0.9900
C34 H34A 0.9800
C34 H34B 0.9800
C34 H34C 0.9800
C35 C36 1.516(3)
C35 H35A 0.9900
C35 H35B 0.9900
C36 C37 1.529(3)
C36 H36A 0.9900
C36 H36B 0.9900
C37 C38 1.525(3)
C37 H37A 0.9900
C37 H37B 0.9900
C38 H38A 0.9800
C38 H38B 0.9800
C38 H38C 0.9800
C39 C40 1.525(3)
C39 H39A 0.9900
C39 H39B 0.9900
C40 C41 1.515(3)
C40 H40A 0.9900
C40 H40B 0.9900
C41 C42 1.520(3)
C41 H41A 0.9900
C41 H41B 0.9900
C42 H42A 0.9800
C42 H42B 0.9800
C42 H42C 0.9800
N6 C49 1.372(3)
N6 C43 1.379(3)
N6 H6 0.91(3)
N7 C49 1.334(3)
N7 C48 1.344(3)
C43 C44 1.368(3)
C43 H43 0.9500
C44 C45 1.429(3)
C44 H44 0.9500
C45 C46 1.384(3)
C45 C49 1.430(3)
C46 C47 1.388(3)
C46 H46 0.9500
C47 C48 1.383(3)
C47 H47 0.9500
C48 H48 0.9500

loop_
_geom_hbond_atom_site_label_D
_geom_hbond_atom_site_label_H
_geom_hbond_atom_site_label_A
_geom_hbond_distance_DH
_geom_hbond_distance_HA
_geom_hbond_distance_DA
_geom_hbond_angle_DHA
_geom_hbond_site_symmetry_A
N2 H2 N4 0.87(3) 1.97(3) 2.825(3) 166(2) .
N6 H6 N7 0.91(3) 1.97(3) 2.863(3) 166(2) 3_657
